data_2209176
loop_
_publ_author_name
'Wang, Jian'
'Ren, Qing'
'Huang, Mei-Hua'
'Chen, Yun'
'Liu, Ping'

_publ_section_title
;
 A triclinic polymorph of
 bis[\m-1-(2-pyridylmethyl)-1<i>H</i>-benzotriazole]bis[nitratosilver(I)]
;
_journal_coeditor_code HB2033
_journal_issue 6
_journal_name_full 'Acta Crystallographica Section E'
_journal_page_first m1348
_journal_page_last m1349
_journal_paper_doi 10.1107/S1600536806015546
_journal_volume 62
_journal_year 2006
_chemical_formula_iupac '[Ag2 (N O3)2 (C12 H10 N4)2]'
_chemical_formula_moiety 'C24 H20 Ag2 N10 O6'
_chemical_formula_sum 'C24 H20 Ag2 N10 O6'
_chemical_formula_weight 760.24
_chemical_name_systematic
;
bis[\m-1-(2-pyridylmethyl)-1H-benzotriazole]bis[nitratosilver(I)]
;
_space_group_IT_number 2
_symmetry_cell_setting triclinic
_symmetry_space_group_name_Hall '-P 1'
_symmetry_space_group_name_H-M 'P -1'
_atom_sites_solution_hydrogens geom
_atom_sites_solution_primary direct
_atom_sites_solution_secondary difmap
_audit_creation_method SHELXL-97
_cell_angle_alpha 109.898(8)
_cell_angle_beta 101.234(3)
_cell_angle_gamma 101.797(4)
_cell_formula_units_Z 1
_cell_length_a 8.914(5)
_cell_length_b 9.020(6)
_cell_length_c 9.505(6)
_cell_measurement_reflns_used 1572
_cell_measurement_temperature 293(2)
_cell_measurement_theta_max 27.48
_cell_measurement_theta_min 2.38
_cell_volume 673.8(7)
_computing_cell_refinement 'SAINT (Siemens, 1994)'
_computing_data_collection 'SMART (Siemens, 1996)'
_computing_data_reduction 'SHELXTL (Siemens, 1994)'
_computing_molecular_graphics SHELXTL
_computing_publication_material SHELXTL
_computing_structure_refinement 'SHELXL97 (Sheldrick, 1997)'
_computing_structure_solution 'SHELXS97 (Sheldrick, 1997)'
_diffrn_ambient_temperature 293(2)
_diffrn_measured_fraction_theta_full 0.983
_diffrn_measured_fraction_theta_max 0.983
_diffrn_measurement_device_type 'Siemens SMART'
_diffrn_measurement_method \w
_diffrn_radiation_monochromator graphite
_diffrn_radiation_source 'fine-focus sealed tube'
_diffrn_radiation_type MoK\a
_diffrn_radiation_wavelength 0.71073
_diffrn_reflns_av_R_equivalents 0.0171
_diffrn_reflns_av_sigmaI/netI 0.0291
_diffrn_reflns_limit_h_max 11
_diffrn_reflns_limit_h_min -11
_diffrn_reflns_limit_k_max 11
_diffrn_reflns_limit_k_min -10
_diffrn_reflns_limit_l_max 11
_diffrn_reflns_limit_l_min -12
_diffrn_reflns_number 5247
_diffrn_reflns_theta_full 27.48
_diffrn_reflns_theta_max 27.48
_diffrn_reflns_theta_min 2.38
_diffrn_standards_decay_% 0
_diffrn_standards_interval_count 0
_diffrn_standards_interval_time 0
_diffrn_standards_number 0
_exptl_absorpt_coefficient_mu 1.514
_exptl_absorpt_correction_T_max 1.000
_exptl_absorpt_correction_T_min 0.808
_exptl_absorpt_correction_type multi-scan
_exptl_absorpt_process_details '(SADABS; Sheldrick, 1996)'
_exptl_crystal_colour colourless
_exptl_crystal_density_diffrn 1.873
_exptl_crystal_density_method 'not measured'
_exptl_crystal_description Prism
_exptl_crystal_F_000 376
_exptl_crystal_size_max 0.30
_exptl_crystal_size_mid 0.20
_exptl_crystal_size_min 0.10
_refine_diff_density_max 0.582
_refine_diff_density_min -0.807
_refine_ls_extinction_method none
_refine_ls_goodness_of_fit_ref 1.005
_refine_ls_hydrogen_treatment constr
_refine_ls_matrix_type full
_refine_ls_number_parameters 190
_refine_ls_number_reflns 3046
_refine_ls_number_restraints 0
_refine_ls_restrained_S_all 1.005
_refine_ls_R_factor_all 0.0555
_refine_ls_R_factor_gt 0.0400
_refine_ls_shift/su_max 0.001
_refine_ls_shift/su_mean 0.000
_refine_ls_structure_factor_coef Fsqd
_refine_ls_weighting_details 'calc w=1/[\s^2^(Fo^2^)+(0.0284P)^2^+0.95P] where P=(Fo^2^+2Fc^2^)/3'
_refine_ls_weighting_scheme calc
_refine_ls_wR_factor_gt 0.0785
_refine_ls_wR_factor_ref 0.0871
_reflns_number_gt 2412
_reflns_number_total 3046
_reflns_threshold_expression I>2\s(I)
_cod_data_source_file hb2033.cif
_cod_data_source_block I
_cod_depositor_comments
;
The following automatic conversions were performed:
'_symmetry_cell_setting' value 'Triclinic' changed to 'triclinic'
according to '/home/saulius/struct/CIF-dictionaries/cif_core.dic'
dictionary named 'cif_core.dic' version 2.4.1 from 2010-06-29.

Automatic conversion script
Id: cif_fix_enum 1527 2010-12-29 10:47:43Z saulius 

The following automatic conversions were performed:

'_symmetry_cell_setting' value 'Triclinic' changed to 'triclinic'
according to /home/saulius/struct/CIF-dictionaries/cif_core.dic
dictionary named 'cif_core.dic' version 2.4.1 from 2010-06-29.

Automatic conversion script
Id: cif_fix_values 1715 2011-07-08 13:25:40Z adriana 
;
_cod_database_code 2209176
_cod_database_fobs_code 2209176

loop_
_symmetry_equiv_pos_as_xyz
'x, y, z'
'-x, -y, -z'

loop_
_atom_site_type_symbol
_atom_site_label
_atom_site_fract_x
_atom_site_fract_y
_atom_site_fract_z
_atom_site_U_iso_or_equiv
_atom_site_adp_type
_atom_site_calc_flag
_atom_site_refinement_flags
_atom_site_occupancy
O O3 0.1927(5) 0.2919(4) 0.6869(4) 0.0886(11) Uani d . 1
C C5 0.7464(4) 1.0462(5) 0.5538(4) 0.0502(9) Uani d . 1
H H5 0.7846 0.9621 0.4994 0.060 Uiso calc R 1
C C4 0.7702(5) 1.1918(6) 0.5358(5) 0.0601(10) Uani d . 1
H H4 0.8271 1.2076 0.4672 0.072 Uiso calc R 1
C C3 0.7124(5) 1.3192(5) 0.6165(5) 0.0591(10) Uani d . 1
H H3A 0.7316 1.4159 0.5991 0.071 Uiso calc R 1
C C2 0.6290(4) 1.3055(5) 0.7195(4) 0.0484(8) Uani d . 1
H H2 0.5914 1.3903 0.7733 0.058 Uiso calc R 1
C C6 0.6612(4) 1.0316(4) 0.6589(4) 0.0378(7) Uani d . 1
C C1 0.6030(4) 1.1568(4) 0.7400(4) 0.0379(7) Uani d . 1
N N3 0.5264(3) 1.1043(4) 0.8333(3) 0.0434(7) Uani d . 1
Ag Ag1 0.58099(4) 0.75635(4) 0.99602(4) 0.06602(14) Uani d . 1
O O1 0.3484(4) 0.4920(4) 0.8934(3) 0.0739(9) Uani d . 1
N N4 0.7906(3) 0.7452(4) 0.9039(3) 0.0438(7) Uani d . 1
N N1 0.6143(3) 0.9106(3) 0.7087(3) 0.0410(6) Uani d . 1
N N2 0.5337(4) 0.9551(4) 0.8137(3) 0.0453(7) Uani d . 1
N N5 0.2847(4) 0.4326(4) 0.7501(4) 0.0495(7) Uani d . 1
C C8 0.7949(4) 0.7514(4) 0.7663(4) 0.0402(7) Uani d . 1
O O2 0.3166(4) 0.5132(4) 0.6728(4) 0.0797(9) Uani d . 1
C C7 0.6419(4) 0.7485(4) 0.6632(4) 0.0450(8) Uani d . 1
H H7A 0.6460 0.7112 0.5559 0.054 Uiso calc R 1
H H7B 0.5528 0.6702 0.6684 0.054 Uiso calc R 1
C C12 0.9219(5) 0.7361(5) 0.9930(4) 0.0595(10) Uani d . 1
H H12 0.9206 0.7328 1.0895 0.071 Uiso calc R 1
C C9 0.9301(5) 0.7524(5) 0.7167(5) 0.0578(10) Uani d . 1
H H9 0.9309 0.7596 0.6215 0.069 Uiso calc R 1
C C11 1.0583(5) 0.7313(6) 0.9470(5) 0.0715(13) Uani d . 1
H H11 1.1459 0.7206 1.0098 0.086 Uiso calc R 1
C C10 1.0642(5) 0.7425(7) 0.8094(5) 0.0729(13) Uani d . 1
H H10 1.1569 0.7434 0.7782 0.087 Uiso calc R 1

loop_
_atom_site_aniso_label
_atom_site_aniso_U_11
_atom_site_aniso_U_22
_atom_site_aniso_U_33
_atom_site_aniso_U_12
_atom_site_aniso_U_13
_atom_site_aniso_U_23
O3 0.105(3) 0.066(2) 0.068(2) -0.0029(19) 0.034(2) 0.0060(17)
C5 0.050(2) 0.070(2) 0.0399(19) 0.0249(18) 0.0249(16) 0.0214(18)
C4 0.060(2) 0.079(3) 0.057(2) 0.019(2) 0.033(2) 0.037(2)
C3 0.065(3) 0.060(2) 0.063(2) 0.018(2) 0.025(2) 0.034(2)
C2 0.051(2) 0.048(2) 0.048(2) 0.0198(17) 0.0141(17) 0.0184(17)
C6 0.0370(17) 0.0482(18) 0.0311(15) 0.0185(14) 0.0115(13) 0.0149(14)
C1 0.0387(17) 0.0499(19) 0.0295(15) 0.0196(15) 0.0133(13) 0.0150(14)
N3 0.0482(17) 0.0556(18) 0.0378(15) 0.0274(14) 0.0220(13) 0.0196(13)
Ag1 0.0740(2) 0.0756(2) 0.0686(2) 0.03799(18) 0.04992(19) 0.02704(17)
O1 0.075(2) 0.086(2) 0.0463(17) 0.0129(17) 0.0078(15) 0.0204(16)
N4 0.0446(16) 0.0554(18) 0.0393(15) 0.0222(14) 0.0201(13) 0.0193(14)
N1 0.0480(16) 0.0497(16) 0.0393(15) 0.0270(13) 0.0232(13) 0.0210(13)
N2 0.0549(18) 0.0526(17) 0.0455(16) 0.0284(14) 0.0287(14) 0.0248(14)
N5 0.0487(18) 0.059(2) 0.0462(18) 0.0232(16) 0.0233(15) 0.0184(16)
C8 0.0441(18) 0.0446(18) 0.0391(17) 0.0208(15) 0.0199(15) 0.0165(15)
O2 0.095(2) 0.092(2) 0.080(2) 0.034(2) 0.0460(19) 0.052(2)
C7 0.051(2) 0.0477(19) 0.0408(18) 0.0258(16) 0.0161(16) 0.0150(16)
C12 0.057(2) 0.086(3) 0.041(2) 0.026(2) 0.0139(18) 0.029(2)
C9 0.056(2) 0.084(3) 0.055(2) 0.033(2) 0.0328(19) 0.036(2)
C11 0.045(2) 0.109(4) 0.067(3) 0.033(2) 0.012(2) 0.039(3)
C10 0.049(2) 0.117(4) 0.074(3) 0.039(3) 0.037(2) 0.045(3)

loop_
_atom_type_symbol
_atom_type_description
_atom_type_scat_dispersion_real
_atom_type_scat_dispersion_imag
_atom_type_scat_source
C C 0.0033 0.0016 'International Tables Vol C Tables 4.2.6.8 and 6.1.1.4'
H H 0.0000 0.0000 'International Tables Vol C Tables 4.2.6.8 and 6.1.1.4'
N N 0.0061 0.0033 'International Tables Vol C Tables 4.2.6.8 and 6.1.1.4'
O O 0.0106 0.0060 'International Tables Vol C Tables 4.2.6.8 and 6.1.1.4'
Ag Ag -0.8971 1.1015 'International Tables Vol C Tables 4.2.6.8 and 6.1.1.4'

loop_
_geom_angle_atom_site_label_1
_geom_angle_atom_site_label_2
_geom_angle_atom_site_label_3
_geom_angle_site_symmetry_1
_geom_angle_site_symmetry_3
_geom_angle
_geom_angle_publ_flag
C4 C5 C6 . . 115.5(3) ?
C4 C5 H5 . . 122.2 ?
C6 C5 H5 . . 122.2 ?
C5 C4 C3 . . 122.7(4) ?
C5 C4 H4 . . 118.6 ?
C3 C4 H4 . . 118.6 ?
C2 C3 C4 . . 122.0(4) ?
C2 C3 H3A . . 119.0 ?
C4 C3 H3A . . 119.0 ?
C3 C2 C1 . . 116.4(3) ?
C3 C2 H2 . . 121.8 ?
C1 C2 H2 . . 121.8 ?
N1 C6 C5 . . 133.5(3) ?
N1 C6 C1 . . 104.0(3) ?
C5 C6 C1 . . 122.5(3) ?
N3 C1 C6 . . 107.9(3) ?
N3 C1 C2 . . 131.2(3) ?
C6 C1 C2 . . 120.9(3) ?
N2 N3 C1 . . 109.1(3) ?
N2 N3 Ag1 . 2_677 123.0(2) n
C1 N3 Ag1 . 2_677 127.8(2) n
N3 Ag1 N4 2_677 . 148.45(12) yes
N3 Ag1 O1 2_677 . 93.29(12) yes
N4 Ag1 O1 . . 117.89(11) yes
N5 O1 Ag1 . . 114.9(3) n
C8 N4 C12 . . 118.0(3) ?
C8 N4 Ag1 . . 123.8(2) n
C12 N4 Ag1 . . 118.2(2) n
N2 N1 C6 . . 111.4(3) ?
N2 N1 C7 . . 120.1(3) ?
C6 N1 C7 . . 128.6(3) ?
N3 N2 N1 . . 107.6(3) ?
O3 N5 O2 . . 120.8(4) ?
O3 N5 O1 . . 119.2(4) ?
O2 N5 O1 . . 120.0(4) ?
N4 C8 C9 . . 122.0(3) ?
N4 C8 C7 . . 116.9(3) ?
C9 C8 C7 . . 121.1(3) ?
N1 C7 C8 . . 112.4(3) n
N1 C7 H7A . . 109.1 ?
C8 C7 H7A . . 109.1 ?
N1 C7 H7B . . 109.1 ?
C8 C7 H7B . . 109.1 ?
H7A C7 H7B . . 107.9 ?
N4 C12 C11 . . 122.4(4) ?
N4 C12 H12 . . 118.8 ?
C11 C12 H12 . . 118.8 ?
C8 C9 C10 . . 119.3(4) ?
C8 C9 H9 . . 120.3 ?
C10 C9 H9 . . 120.3 ?
C10 C11 C12 . . 119.5(4) ?
C10 C11 H11 . . 120.2 ?
C12 C11 H11 . . 120.2 ?
C11 C10 C9 . . 118.7(4) ?
C11 C10 H10 . . 120.7 ?
C9 C10 H10 . . 120.7 ?

loop_
_geom_bond_atom_site_label_1
_geom_bond_atom_site_label_2
_geom_bond_site_symmetry_2
_geom_bond_distance
_geom_bond_publ_flag
O3 N5 . 1.228(4) ?
C5 C4 . 1.361(6) ?
C5 C6 . 1.392(4) ?
C5 H5 . 0.9300 ?
C4 C3 . 1.404(6) ?
C4 H4 . 0.9300 ?
C3 C2 . 1.362(5) ?
C3 H3A . 0.9300 ?
C2 C1 . 1.400(5) ?
C2 H2 . 0.9300 ?
C6 N1 . 1.353(4) ?
C6 C1 . 1.393(4) ?
C1 N3 . 1.367(4) ?
N3 N2 . 1.312(4) ?
N3 Ag1 2_677 2.199(3) n
Ag1 N3 2_677 2.199(3) yes
Ag1 N4 . 2.218(3) yes
Ag1 O1 . 2.558(4) yes
O1 N5 . 1.242(4) ?
N4 C8 . 1.336(4) ?
N4 C12 . 1.340(5) ?
N1 N2 . 1.341(4) ?
N1 C7 . 1.464(4) ?
N5 O2 . 1.229(4) ?
C8 C9 . 1.376(5) ?
C8 C7 . 1.506(5) ?
C7 H7A . 0.9700 ?
C7 H7B . 0.9700 ?
C12 C11 . 1.374(6) ?
C12 H12 . 0.9300 ?
C9 C10 . 1.379(6) ?
C9 H9 . 0.9300 ?
C11 C10 . 1.355(6) ?
C11 H11 . 0.9300 ?
C10 H10 . 0.9300 ?
